data_7034281
loop_
_publ_author_name
'Wicht, Merrill M.'
'B\'athori, Nikoletta B'
'Nassimbeni, Luigi R.'

_publ_section_title
;
 Isoquinoline-based Werner clathrates with xylene isomers: aromatic
 interactions vs. molecular flexibility.
;
_journal_issue 15
_journal_name_full 'Dalton transactions (Cambridge, England : 2003)'
_journal_page_first 6863
_journal_page_last 6870
_journal_paper_doi 10.1039/c5dt00084j
_journal_volume 44
_journal_year 2015
_chemical_formula_sum 'C46 H40 N6 Ni S2'
_chemical_formula_weight 799.67
_chemical_name_systematic
; 
 ? 
;
_space_group_IT_number 15
_symmetry_cell_setting monoclinic
_symmetry_space_group_name_Hall '-C 2yc'
_symmetry_space_group_name_H-M 'C 1 2/c 1'
_atom_sites_solution_hydrogens geom
_atom_sites_solution_primary direct
_atom_sites_solution_secondary difmap
_audit_creation_method SHELXL-97
_audit_update_record
;
2015-03-02 deposited with the CCDC.
2015-03-04 downloaded from the CCDC.
;
_cell_angle_alpha 90.00
_cell_angle_beta 91.49(3)
_cell_angle_gamma 90.00
_cell_formula_units_Z 12
_cell_length_a 10.671(2)
_cell_length_b 19.132(4)
_cell_length_c 59.609(12)
_cell_measurement_reflns_used 7315
_cell_measurement_temperature 173(2)
_cell_measurement_theta_max 27.26
_cell_measurement_theta_min 2.13
_cell_volume 12166(4)
_computing_structure_refinement 'SHELXL-97 (Sheldrick, 1997)'
_computing_structure_solution 'SHELXS-97 (Sheldrick, 1990)'
_diffrn_ambient_temperature 173(2)
_diffrn_measured_fraction_theta_full 0.709
_diffrn_measured_fraction_theta_max 0.709
_diffrn_radiation_monochromator graphite
_diffrn_radiation_source 'fine-focus sealed tube'
_diffrn_radiation_type MoK\a
_diffrn_radiation_wavelength 0.71073
_diffrn_reflns_av_R_equivalents 0.0331
_diffrn_reflns_av_sigmaI/netI 0.0453
_diffrn_reflns_limit_h_max 10
_diffrn_reflns_limit_h_min -13
_diffrn_reflns_limit_k_max 22
_diffrn_reflns_limit_k_min -24
_diffrn_reflns_limit_l_max 45
_diffrn_reflns_limit_l_min -72
_diffrn_reflns_number 25414
_diffrn_reflns_theta_full 27.26
_diffrn_reflns_theta_max 27.26
_diffrn_reflns_theta_min 2.13
_exptl_absorpt_coefficient_mu 0.622
_exptl_absorpt_correction_T_max 0.9519
_exptl_absorpt_correction_T_min 0.8164
_exptl_absorpt_correction_type multi-scan
_exptl_crystal_colour blue
_exptl_crystal_density_diffrn 1.310
_exptl_crystal_density_method 'not measured'
_exptl_crystal_description octahedral
_exptl_crystal_F_000 5016
_exptl_crystal_size_max 0.34
_exptl_crystal_size_mid 0.19
_exptl_crystal_size_min 0.08
_refine_diff_density_max 0.796
_refine_diff_density_min -0.622
_refine_diff_density_rms 0.067
_refine_ls_extinction_expression Fc^*^=kFc[1+0.001xFc^2^\l^3^/sin(2\q)]^-1/4^
_refine_ls_extinction_method SHELXL
_refine_ls_goodness_of_fit_ref 1.062
_refine_ls_hydrogen_treatment noref
_refine_ls_matrix_type full
_refine_ls_number_parameters 893
_refine_ls_number_reflns 9660
_refine_ls_number_restraints 14
_refine_ls_restrained_S_all 1.061
_refine_ls_R_factor_all 0.0917
_refine_ls_R_factor_gt 0.0686
_refine_ls_shift/su_max 0.008
_refine_ls_shift/su_mean 0.000
_refine_ls_structure_factor_coef Fsqd
_refine_ls_weighting_details 'calc w=1/[\s^2^(Fo^2^)+(0.0686P)^2^+52.9080P] where P=(Fo^2^+2Fc^2^)/3'
_refine_ls_weighting_scheme calc
_refine_ls_wR_factor_gt 0.1639
_refine_ls_wR_factor_ref 0.1761
_reflns_number_gt 7315
_reflns_number_total 9660
_reflns_threshold_expression >2sigma(I)
_cod_data_source_file c5dt00084j2.cif
_cod_data_source_block Hox
_cod_depositor_comments 'Adding full bibliography for 7034280--7034282.cif.'
_cod_original_sg_symbol_H-M C2/c
_cod_database_code 7034281

loop_
_symmetry_equiv_pos_as_xyz
'x, y, z'
'-x, y, -z+1/2'
'x+1/2, y+1/2, z'
'-x+1/2, y+1/2, -z+1/2'
'-x, -y, -z'
'x, -y, z-1/2'
'-x+1/2, -y+1/2, -z'
'x+1/2, -y+1/2, z-1/2'

loop_
_atom_site_label
_atom_site_type_symbol
_atom_site_fract_x
_atom_site_fract_y
_atom_site_fract_z
_atom_site_U_iso_or_equiv
_atom_site_adp_type
_atom_site_occupancy
_atom_site_symmetry_multiplicity
_atom_site_calc_flag
_atom_site_refinement_flags
_atom_site_disorder_assembly
_atom_site_disorder_group
Ni2 Ni 0.5000 0.10891(4) 0.2500 0.0414(3) Uani 1 2 d S . .
S3 S 0.87482(15) 0.11258(9) 0.29639(3) 0.0823(6) Uani 1 1 d . . .
N7 N 0.6606(4) 0.1100(2) 0.26924(7) 0.0556(12) Uani 1 1 d . . .
N10 N 0.3921(4) 0.1071(2) 0.27974(7) 0.0461(11) Uani 1 1 d . . .
C80 C 0.2001(5) 0.0765(3) 0.29748(11) 0.0532(15) Uani 1 1 d . . .
H80 H 0.1183 0.0572 0.2960 0.064 Uiso 1 1 calc R . .
C54 C 0.7509(5) 0.1108(2) 0.28047(8) 0.0414(12) Uani 1 1 d . . .
C74 C 0.3661(6) 0.1296(3) 0.31943(9) 0.0538(15) Uani 1 1 d . . .
C73 C 0.4354(5) 0.1310(3) 0.29943(9) 0.0534(15) Uani 1 1 d . . .
H73 H 0.5175 0.1503 0.3001 0.064 Uiso 1 1 calc R C .
C79 C 0.2441(5) 0.1013(3) 0.31869(10) 0.0517(15) Uani 1 1 d . . .
Ni1 Ni 0.43892(6) 0.42521(3) 0.088887(10) 0.0392(2) Uani 1 1 d . . .
S1 S 0.26714(17) 0.25899(9) 0.03600(3) 0.0755(5) Uani 1 1 d . A .
S2 S 0.61772(16) 0.62141(8) 0.12917(3) 0.0719(5) Uani 1 1 d . A .
N5 N 0.3915(4) 0.3704(2) 0.11877(6) 0.0410(10) Uani 1 1 d . A .
N3 N 0.6110(3) 0.37071(18) 0.08901(6) 0.0360(9) Uani 1 1 d . A .
N1 N 0.3572(4) 0.3504(2) 0.06897(7) 0.0457(10) Uani 1 1 d . A .
N6A N 0.2554(8) 0.4712(3) 0.09002(12) 0.0354(18) Uani 0.772(7) 1 d P A 4
N2 N 0.5198(4) 0.5039(2) 0.10754(7) 0.0492(11) Uani 1 1 d . A .
N4 N 0.4903(4) 0.48190(19) 0.05936(6) 0.0398(10) Uani 1 1 d . A .
C21 C 0.3800(5) 0.4021(3) 0.13820(8) 0.0467(13) Uani 1 1 d . . .
H21 H 0.3933 0.4512 0.1389 0.056 Uiso 1 1 calc R A .
C14 C 0.5428(5) 0.5755(2) 0.02459(8) 0.0398(12) Uani 1 1 d . . .
C2 C 0.5609(5) 0.5531(3) 0.11650(8) 0.0438(12) Uani 1 1 d . . .
C28 C 0.3372(5) 0.2615(3) 0.13638(8) 0.0463(13) Uani 1 1 d . A .
H28 H 0.3220 0.2128 0.1350 0.056 Uiso 1 1 calc R . .
C19 C 0.4268(4) 0.5398(2) 0.02490(7) 0.0347(11) Uani 1 1 d . A .
C11 C 0.6537(4) 0.3425(2) 0.07084(8) 0.0397(12) Uani 1 1 d . . .
H11 H 0.6070 0.3490 0.0572 0.048 Uiso 1 1 calc R A .
C10 C 0.7652(5) 0.3027(2) 0.07012(9) 0.0407(12) Uani 1 1 d . A .
C3 C 0.6787(5) 0.3614(2) 0.10858(8) 0.0422(12) Uani 1 1 d . . .
H3 H 0.6500 0.3829 0.1219 0.051 Uiso 1 1 calc R A .
C17 C 0.3560(5) 0.5993(2) -0.00837(8) 0.0456(13) Uani 1 1 d . . .
H17 H 0.2936 0.6079 -0.0197 0.055 Uiso 1 1 calc R . .
C18 C 0.3335(5) 0.5516(2) 0.00830(8) 0.0429(12) Uani 1 1 d . . .
H18 H 0.2561 0.5270 0.0086 0.051 Uiso 1 1 calc R . .
C12 C 0.6028(5) 0.5169(2) 0.05866(8) 0.0442(12) Uani 1 1 d . . .
H12 H 0.6634 0.5089 0.0703 0.053 Uiso 1 1 calc R A .
C4 C 0.7856(5) 0.3225(2) 0.10980(9) 0.0454(13) Uani 1 1 d . A .
H4 H 0.8280 0.3160 0.1239 0.055 Uiso 1 1 calc R . .
C27 C 0.3259(5) 0.2945(3) 0.15719(9) 0.0461(13) Uani 1 1 d . . .
C13 C 0.6309(4) 0.5623(2) 0.04196(8) 0.0442(12) Uani 1 1 d . A .
H13 H 0.7101 0.5850 0.0421 0.053 Uiso 1 1 calc R . .
C15 C 0.5635(5) 0.6244(2) 0.00690(8) 0.0434(12) Uani 1 1 d . . .
H15 H 0.6409 0.6488 0.0061 0.052 Uiso 1 1 calc R . .
C20 C 0.4086(4) 0.4921(2) 0.04290(8) 0.0387(11) Uani 1 1 d . . .
H20 H 0.3326 0.4662 0.0430 0.046 Uiso 1 1 calc R A .
C16 C 0.4712(5) 0.6355(2) -0.00880(8) 0.0466(13) Uani 1 1 d . . .
H16 H 0.4845 0.6686 -0.0204 0.056 Uiso 1 1 calc R . .
C22 C 0.3488(5) 0.3668(3) 0.15823(8) 0.0499(14) Uani 1 1 d . A .
C37 C 0.1248(8) 0.5727(6) 0.0848(2) 0.035(3) Uani 0.772(7) 1 d P A 4
C5 C 0.8331(4) 0.2921(2) 0.09054(9) 0.0444(13) Uani 1 1 d . . .
C29 C 0.3700(4) 0.2996(3) 0.11817(8) 0.0442(12) Uani 1 1 d . . .
H29 H 0.3786 0.2759 0.1043 0.053 Uiso 1 1 calc R A .
C81 C 0.2728(5) 0.0797(3) 0.27932(10) 0.0524(15) Uani 1 1 d . . .
H81 H 0.2398 0.0622 0.2655 0.063 Uiso 1 1 calc R C .
C9 C 0.8095(6) 0.2732(3) 0.05018(10) 0.0604(16) Uani 1 1 d . . .
H9 H 0.7646 0.2803 0.0364 0.073 Uiso 1 1 calc R A .
C26 C 0.2941(5) 0.2594(3) 0.17708(10) 0.0597(15) Uani 1 1 d . A .
H26 H 0.2787 0.2105 0.1767 0.072 Uiso 1 1 calc R . .
C78 C 0.1751(6) 0.1007(3) 0.33849(10) 0.0605(16) Uani 1 1 d . . .
H78 H 0.0915 0.0836 0.3381 0.073 Uiso 1 1 calc R . .
C32 C 0.0178(7) 0.5338(5) 0.09178(13) 0.036(2) Uani 0.772(7) 1 d P A 4
C23 C 0.3366(6) 0.4022(3) 0.17888(10) 0.0695(18) Uani 1 1 d . . .
H23 H 0.3487 0.4514 0.1796 0.083 Uiso 1 1 calc R A .
C6 C 0.9438(5) 0.2512(3) 0.09032(13) 0.0659(17) Uani 1 1 d . A .
H6 H 0.9900 0.2431 0.1039 0.079 Uiso 1 1 calc R . .
C75 C 0.4161(7) 0.1549(3) 0.34002(11) 0.078(2) Uani 1 1 d . . .
H75 H 0.4983 0.1739 0.3407 0.093 Uiso 1 1 calc R C .
C24 C 0.3077(7) 0.3665(4) 0.19761(10) 0.076(2) Uani 1 1 d . A .
H24 H 0.3028 0.3907 0.2115 0.091 Uiso 1 1 calc R . .
C25 C 0.2852(6) 0.2951(4) 0.19686(11) 0.0702(18) Uani 1 1 d . . .
H25 H 0.2635 0.2710 0.2101 0.084 Uiso 1 1 calc R A .
C77 C 0.2272(7) 0.1244(3) 0.35811(11) 0.0726(18) Uani 1 1 d . . .
H77 H 0.1810 0.1220 0.3715 0.087 Uiso 1 1 calc R C .
C1 C 0.3180(4) 0.3124(3) 0.05527(8) 0.0416(12) Uani 1 1 d . . .
C33 C -0.1001(9) 0.5680(5) 0.09250(16) 0.045(2) Uani 0.772(7) 1 d P A 4
H33 H -0.1710 0.5443 0.0981 0.054 Uiso 0.772(7) 1 calc PR A 4
C38 C 0.2412(7) 0.5381(4) 0.08517(10) 0.0324(14) Uani 0.772(7) 1 d P A 4
H38 H 0.3137 0.5643 0.0817 0.039 Uiso 0.772(7) 1 calc PR A 4
C8 C 0.9174(7) 0.2343(3) 0.05062(13) 0.080(2) Uani 1 1 d . A .
H8 H 0.9473 0.2145 0.0372 0.096 Uiso 1 1 calc R . .
C36 C 0.1100(6) 0.6419(3) 0.07744(10) 0.0408(17) Uani 0.772(7) 1 d P A 4
H36 H 0.1807 0.6674 0.0726 0.049 Uiso 0.772(7) 1 calc PR A 4
C66 C 0.4427(16) 0.3661(6) 0.2544(3) 0.035(4) Uani 0.50 1 d P B -1
C7 C 0.9840(6) 0.2237(3) 0.07105(15) 0.084(2) Uani 1 1 d . . .
H7 H 1.0586 0.1965 0.0712 0.100 Uiso 1 1 calc R A .
C31 C 0.0358(7) 0.4641(4) 0.09746(11) 0.0464(18) Uani 0.772(7) 1 d P A 4
H31 H -0.0329 0.4370 0.1023 0.056 Uiso 0.772(7) 1 calc PR A 4
C57 C 0.4963(16) -0.1471(8) 0.2612(3) 0.033(4) Uani 0.50 1 d P C -2
C30 C 0.1507(6) 0.4346(4) 0.09610(12) 0.0440(18) Uani 0.772(7) 1 d P A 4
H30 H 0.1593 0.3863 0.0995 0.053 Uiso 0.772(7) 1 calc PR A 4
C35 C -0.0053(7) 0.6728(4) 0.07716(12) 0.049(2) Uani 0.772(7) 1 d P A 4
H35 H -0.0149 0.7192 0.0717 0.059 Uiso 0.772(7) 1 calc PR A 4
C34 C -0.1108(10) 0.6360(5) 0.08503(14) 0.051(2) Uani 0.772(7) 1 d P A 4
H34 H -0.1901 0.6585 0.0852 0.061 Uiso 0.772(7) 1 calc PR A 4
C76 C 0.3478(7) 0.1522(4) 0.35875(11) 0.080(2) Uani 1 1 d . . .
H76 H 0.3824 0.1694 0.3725 0.096 Uiso 1 1 calc R . .
C55 C 0.5183(10) -0.0310(5) 0.27562(19) 0.036(3) Uani 0.50 1 d P C -2
H55 H 0.5317 -0.0009 0.2881 0.043 Uiso 0.50 1 calc PR C -2
N8 N 0.505(2) -0.0010(4) 0.25476(17) 0.029(3) Uani 0.50 1 d P C -2
C56 C 0.5140(9) -0.1010(5) 0.27953(18) 0.039(2) Uani 0.50 1 d P C -2
H56 H 0.5227 -0.1186 0.2944 0.047 Uiso 0.50 1 calc PR C -2
C70 C 0.6517(12) 0.3772(5) 0.23730(18) 0.042(2) Uani 0.50 1 d P B -1
H70 H 0.7250 0.3565 0.2315 0.050 Uiso 0.50 1 calc PR B -1
C65 C 0.3478(11) 0.3213(5) 0.26094(18) 0.046(3) Uani 0.50 1 d P B -1
H65 H 0.2729 0.3398 0.2668 0.055 Uiso 0.50 1 calc PR B -1
C61 C 0.4771(10) -0.1624(5) 0.22037(18) 0.045(2) Uani 0.50 1 d P C -2
H61 H 0.4731 -0.1422 0.2058 0.054 Uiso 0.50 1 calc PR C -2
C64 C 0.3624(11) 0.2501(6) 0.2589(2) 0.042(3) Uani 0.50 1 d P B -1
H64 H 0.2951 0.2208 0.2631 0.051 Uiso 0.50 1 calc PR B -1
C63 C 0.4880(10) -0.0428(6) 0.2379(2) 0.034(3) Uani 0.50 1 d P C -2
H63 H 0.4769 -0.0225 0.2234 0.040 Uiso 0.50 1 calc PR C -2
C67 C 0.4359(15) 0.4397(6) 0.2560(2) 0.044(3) Uani 0.50 1 d P B -1
H67 H 0.3673 0.4616 0.2630 0.053 Uiso 0.50 1 calc PR B -1
C60 C 0.4752(12) -0.2324(6) 0.2228(2) 0.052(3) Uani 0.50 1 d P C -2
H60 H 0.4695 -0.2618 0.2100 0.063 Uiso 0.50 1 calc PR C -2
C58 C 0.4942(11) -0.2215(6) 0.2635(3) 0.046(3) Uani 0.50 1 d P C -2
H58 H 0.5015 -0.2427 0.2779 0.055 Uiso 0.50 1 calc PR C -2
C72 C 0.5602(12) 0.2611(6) 0.24481(19) 0.033(2) Uani 0.50 1 d P B -1
H72 H 0.6352 0.2406 0.2397 0.040 Uiso 0.50 1 calc PR B -1
C69 C 0.6379(11) 0.4495(6) 0.2383(2) 0.048(3) Uani 0.50 1 d P B -1
H69 H 0.7022 0.4789 0.2329 0.058 Uiso 0.50 1 calc PR B -1
C62 C 0.4852(16) -0.1195(7) 0.2395(3) 0.032(3) Uani 0.50 1 d P C -2
C71 C 0.5512(13) 0.3353(6) 0.2453(2) 0.030(3) Uani 0.50 1 d P B -1
C46 C 0.2000(18) 0.6117(9) 0.0816(3) 0.025(4) Uani 0.228(7) 1 d P A 5
H46 H 0.2066 0.6594 0.0774 0.030 Uiso 0.228(7) 1 calc PR A 5
C44 C -0.038(3) 0.6232(15) 0.0856(4) 0.054(10) Uani 0.228(7) 1 d P A 5
H44 H -0.0359 0.6707 0.0809 0.065 Uiso 0.228(7) 1 calc PR A 5
C42 C -0.149(2) 0.5255(13) 0.0997(4) 0.042(4) Uani 0.228(7) 1 d P A 5
H42 H -0.2271 0.5079 0.1047 0.051 Uiso 0.228(7) 1 calc PR A 5
C41 C -0.045(2) 0.4856(13) 0.1005(4) 0.042(4) Uani 0.228(7) 1 d P A 5
H41 H -0.0487 0.4387 0.1056 0.051 Uiso 0.228(7) 1 calc PR A 5
N9 N 0.4685(6) 0.2192(5) 0.2512(3) 0.033(3) Uani 0.50 1 d P B -1
C43 C -0.139(3) 0.5947(17) 0.0912(6) 0.043(8) Uani 0.228(7) 1 d P A 5
H43 H -0.2142 0.6214 0.0896 0.051 Uiso 0.228(7) 1 calc PR A 5
C47 C 0.3038(19) 0.5697(9) 0.0835(3) 0.025(4) Uani 0.228(7) 1 d P A 5
H47 H 0.3840 0.5890 0.0808 0.030 Uiso 0.228(7) 1 calc PR A 5
N6B N 0.295(2) 0.5001(12) 0.0893(4) 0.025(5) Uani 0.228(7) 1 d P A 5
C59 C 0.481(2) -0.2620(6) 0.2444(3) 0.060(5) Uani 0.50 1 d P C -2
H59 H 0.4767 -0.3113 0.2459 0.072 Uiso 0.50 1 calc PR C -2
C39 C 0.183(3) 0.4750(14) 0.0939(4) 0.0324(14) Uani 0.228(7) 1 d P A 5
H39 H 0.1758 0.4269 0.0977 0.039 Uiso 0.228(7) 1 calc PR A 5
C45 C 0.080(3) 0.5807(19) 0.0864(8) 0.027(5) Uani 0.228(7) 1 d P A 5
C40 C 0.074(2) 0.5157(13) 0.0934(4) 0.027(5) Uani 0.228(7) 1 d P A 5
C68 C 0.5311(11) 0.4789(6) 0.2471(3) 0.038(5) Uani 0.50 1 d P B -1
H68 H 0.5232 0.5284 0.2470 0.046 Uiso 0.50 1 calc PR B -1
C83 C 0.6121(6) -0.0718(3) 0.33780(11) 0.103(3) Uani 1 1 d D . .
C82 C 0.7221(6) -0.1021(4) 0.33000(11) 0.116(4) Uani 1 1 d D . .
C48 C -0.0186(7) 0.5525(4) 0.00741(11) 0.093(2) Uiso 1 1 d D . .
C84 C 0.5070(6) -0.1122(6) 0.34273(14) 0.157(6) Uani 1 1 d D . .
H84 H 0.4322 -0.0930 0.3485 0.188 Uiso 1 1 calc R . .
C87 C 0.7421(13) -0.1730(5) 0.32559(17) 0.176(7) Uani 1 1 d D . .
H87 H 0.8183 -0.1925 0.3206 0.211 Uiso 1 1 calc R . .
C85 C 0.5224(13) -0.1835(6) 0.33837(18) 0.188(8) Uani 1 1 d D . .
H85 H 0.4555 -0.2146 0.3414 0.226 Uiso 1 1 calc R . .
C50 C 0.0096(10) 0.4432(5) 0.03238(18) 0.134(3) Uiso 1 1 d D . .
C53 C -0.0357(14) 0.6203(8) 0.0050(3) 0.086(4) Uiso 0.50 1 d P D -6
C86 C 0.6328(13) -0.2108(7) 0.3297(2) 0.188(8) Uani 1 1 d D . .
H86 H 0.6337 -0.2593 0.3264 0.226 Uiso 1 1 calc R . .
C51 C 0.0394(16) 0.4090(9) 0.0124(2) 0.110(5) Uiso 0.50 1 d PD . -6
C49 C -0.0094(13) 0.5139(5) 0.02730(16) 0.079(4) Uiso 0.50 1 d PD D -6
C52 C 0.0049(11) 0.5163(5) -0.01248(15) 0.062(3) Uiso 0.50 1 d PD . -6
C88 C 0.8343(10) -0.0570(7) 0.3260(2) 0.214(7) Uani 1 1 d D . .
H88A H 0.8997 -0.0850 0.3191 0.321 Uiso 1 1 calc R . .
H88B H 0.8663 -0.0383 0.3404 0.321 Uiso 1 1 calc R . .
H88C H 0.8103 -0.0183 0.3160 0.321 Uiso 1 1 calc R . .
C89 C 0.6087(13) 0.0054(3) 0.3419(2) 0.284(11) Uani 1 1 d D . .
H89A H 0.6625 0.0168 0.3550 0.426 Uiso 1 1 calc R . .
H89B H 0.5224 0.0199 0.3448 0.426 Uiso 1 1 calc R . .
H89C H 0.6388 0.0301 0.3287 0.426 Uiso 1 1 calc R . .

loop_
_atom_site_aniso_label
_atom_site_aniso_U_11
_atom_site_aniso_U_22
_atom_site_aniso_U_33
_atom_site_aniso_U_23
_atom_site_aniso_U_13
_atom_site_aniso_U_12
Ni2 0.0579(6) 0.0319(4) 0.0337(5) 0.000 -0.0152(4) 0.000
S3 0.0632(10) 0.0860(12) 0.0956(14) -0.0227(10) -0.0390(10) 0.0100(8)
N7 0.062(3) 0.063(3) 0.041(3) 0.011(2) -0.015(2) -0.018(2)
N10 0.057(3) 0.044(2) 0.037(3) 0.0045(18) -0.012(2) 0.0047(19)
C80 0.049(3) 0.056(3) 0.054(4) -0.001(3) -0.006(3) 0.006(2)
C54 0.045(3) 0.051(3) 0.029(3) 0.002(2) 0.008(2) -0.008(2)
C74 0.073(4) 0.056(3) 0.032(3) 0.006(2) -0.005(3) -0.008(3)
C73 0.063(3) 0.055(3) 0.042(4) 0.004(2) -0.014(3) -0.007(2)
C79 0.061(3) 0.045(3) 0.049(4) 0.007(2) -0.006(3) 0.002(2)
Ni1 0.0522(4) 0.0430(3) 0.0224(4) -0.0033(3) 0.0001(3) 0.0143(3)
S1 0.0920(12) 0.0864(11) 0.0475(10) -0.0106(8) -0.0063(9) -0.0386(9)
S2 0.0773(11) 0.0502(8) 0.0880(13) -0.0172(8) -0.0015(9) -0.0067(7)
N5 0.048(2) 0.050(2) 0.025(2) -0.0016(18) 0.0021(19) 0.0100(18)
N3 0.044(2) 0.039(2) 0.025(2) -0.0034(17) 0.0000(19) 0.0052(16)
N1 0.048(2) 0.062(3) 0.027(2) -0.004(2) -0.001(2) 0.010(2)
N6A 0.043(5) 0.030(4) 0.033(4) 0.002(3) 0.001(3) 0.005(3)
N2 0.077(3) 0.045(2) 0.025(2) -0.0035(19) 0.003(2) 0.012(2)
N4 0.051(2) 0.042(2) 0.026(2) -0.0068(17) -0.0002(19) 0.0113(18)
C21 0.069(4) 0.045(3) 0.026(3) -0.001(2) 0.009(3) 0.012(2)
C14 0.052(3) 0.043(3) 0.024(3) -0.010(2) 0.001(2) 0.006(2)
C2 0.059(3) 0.043(3) 0.030(3) 0.004(2) 0.011(3) 0.010(2)
C28 0.056(3) 0.051(3) 0.032(3) 0.002(2) -0.001(3) -0.002(2)
C19 0.039(3) 0.037(2) 0.028(3) -0.0070(19) 0.001(2) 0.0046(19)
C11 0.050(3) 0.040(2) 0.030(3) -0.002(2) 0.003(2) 0.007(2)
C10 0.050(3) 0.030(2) 0.043(3) 0.003(2) 0.019(3) 0.005(2)
C3 0.053(3) 0.042(3) 0.032(3) -0.002(2) -0.006(2) 0.003(2)
C17 0.058(3) 0.045(3) 0.034(3) 0.001(2) -0.003(3) 0.005(2)
C18 0.043(3) 0.048(3) 0.037(3) -0.001(2) 0.000(2) 0.005(2)
C12 0.047(3) 0.050(3) 0.035(3) -0.005(2) -0.007(2) 0.007(2)
C4 0.051(3) 0.041(3) 0.044(3) -0.002(2) -0.010(3) 0.001(2)
C27 0.043(3) 0.057(3) 0.038(3) 0.008(2) 0.003(3) 0.007(2)
C13 0.040(3) 0.052(3) 0.041(3) -0.007(2) -0.004(2) -0.002(2)
C15 0.060(3) 0.043(3) 0.028(3) -0.009(2) 0.006(3) 0.000(2)
C20 0.044(3) 0.041(2) 0.031(3) -0.007(2) -0.001(2) 0.005(2)
C16 0.071(4) 0.043(3) 0.026(3) -0.001(2) 0.005(3) 0.003(2)
C22 0.060(3) 0.060(3) 0.029(3) -0.001(2) 0.003(3) 0.017(3)
C37 0.036(6) 0.045(5) 0.024(4) -0.007(3) 0.003(5) 0.004(5)
C5 0.044(3) 0.033(2) 0.056(4) 0.010(2) 0.002(3) 0.002(2)
C29 0.050(3) 0.052(3) 0.031(3) -0.008(2) -0.002(2) 0.002(2)
C81 0.051(3) 0.056(3) 0.050(4) -0.004(3) -0.014(3) 0.012(2)
C9 0.084(4) 0.047(3) 0.052(4) 0.011(3) 0.025(3) 0.022(3)
C26 0.065(4) 0.070(4) 0.045(4) 0.015(3) 0.008(3) 0.010(3)
C78 0.075(4) 0.063(3) 0.045(4) 0.009(3) 0.007(4) -0.004(3)
C32 0.034(5) 0.044(5) 0.030(4) -0.007(3) 0.003(4) 0.000(4)
C23 0.111(5) 0.063(4) 0.035(4) -0.002(3) 0.005(4) 0.027(3)
C6 0.057(4) 0.051(3) 0.090(5) 0.007(3) 0.001(4) 0.013(3)
C75 0.098(5) 0.094(5) 0.041(4) 0.006(3) -0.012(4) -0.040(4)
C24 0.114(6) 0.087(5) 0.026(4) 0.003(3) 0.011(4) 0.039(4)
C25 0.080(4) 0.087(5) 0.043(4) 0.020(3) 0.015(3) 0.025(4)
C77 0.094(5) 0.079(4) 0.045(4) 0.005(3) 0.014(4) -0.007(4)
C1 0.042(3) 0.058(3) 0.024(3) 0.004(2) 0.005(2) -0.002(2)
C33 0.042(6) 0.047(7) 0.047(5) -0.009(5) 0.003(4) -0.001(4)
C38 0.037(4) 0.030(3) 0.030(4) -0.002(3) 0.007(3) 0.002(3)
C8 0.096(5) 0.060(4) 0.086(5) 0.012(3) 0.047(4) 0.034(3)
C36 0.047(4) 0.042(3) 0.034(4) -0.001(3) 0.003(3) 0.003(3)
C66 0.051(8) 0.024(6) 0.031(7) 0.004(6) 0.001(7) 0.001(7)
C7 0.071(4) 0.061(4) 0.120(7) 0.023(4) 0.019(5) 0.032(3)
C31 0.043(4) 0.056(4) 0.039(4) -0.002(3) 0.003(4) -0.005(4)
C57 0.020(6) 0.046(10) 0.034(7) -0.001(8) 0.011(6) -0.013(6)
C30 0.045(4) 0.036(4) 0.051(5) 0.006(3) 0.001(3) 0.000(3)
C35 0.061(5) 0.042(4) 0.044(5) -0.003(3) -0.007(4) 0.012(3)
C34 0.051(5) 0.050(5) 0.050(5) -0.014(4) -0.014(5) 0.021(5)
C76 0.103(5) 0.106(5) 0.032(4) 0.002(3) 0.003(4) -0.036(4)
C55 0.045(6) 0.037(5) 0.024(7) 0.003(5) -0.005(6) 0.003(4)
N8 0.045(5) 0.033(3) 0.008(10) 0.005(3) -0.009(8) 0.007(4)
C56 0.045(6) 0.040(6) 0.031(7) 0.009(4) -0.004(5) 0.003(4)
C70 0.049(7) 0.036(6) 0.041(7) 0.004(4) 0.012(6) -0.008(5)
C65 0.042(7) 0.045(7) 0.050(7) -0.004(5) 0.006(6) 0.014(5)
C61 0.062(7) 0.044(6) 0.029(6) -0.003(4) 0.002(5) -0.002(5)
C64 0.033(6) 0.045(6) 0.049(8) 0.001(5) 0.009(6) 0.000(5)
C63 0.038(6) 0.041(6) 0.021(7) 0.003(5) -0.005(6) -0.005(4)
C67 0.050(8) 0.036(7) 0.045(8) -0.008(6) -0.003(7) 0.013(6)
C60 0.078(9) 0.035(6) 0.044(8) -0.013(6) 0.008(7) -0.001(5)
C58 0.054(7) 0.040(7) 0.045(8) 0.011(6) 0.012(7) 0.008(5)
C72 0.031(6) 0.042(6) 0.027(7) 0.004(5) -0.001(6) 0.008(5)
C69 0.042(7) 0.043(6) 0.060(9) 0.002(5) 0.005(7) -0.021(6)
C62 0.025(7) 0.041(9) 0.031(8) -0.002(7) 0.000(5) 0.012(6)
C71 0.027(6) 0.027(6) 0.035(7) -0.004(6) -0.006(6) -0.003(6)
C46 0.027(8) 0.024(7) 0.026(9) -0.005(5) 0.019(6) -0.002(6)
C44 0.07(2) 0.05(2) 0.040(16) -0.009(13) -0.021(16) 0.043(18)
C42 0.030(9) 0.059(11) 0.037(10) 0.010(8) 0.010(8) -0.005(7)
C41 0.030(9) 0.059(11) 0.037(10) 0.010(8) 0.010(8) -0.005(7)
N9 0.029(8) 0.041(4) 0.029(5) -0.010(5) 0.003(9) -0.003(3)
C43 0.05(2) 0.021(17) 0.059(19) 0.008(14) 0.006(15) 0.009(12)
C47 0.027(8) 0.024(7) 0.026(9) -0.005(5) 0.019(6) -0.002(6)
N6B 0.037(14) 0.019(12) 0.020(10) -0.004(9) 0.017(9) 0.004(9)
C59 0.069(14) 0.038(5) 0.07(2) -0.008(7) 0.010(10) -0.008(6)
C39 0.037(4) 0.030(3) 0.030(4) -0.002(3) 0.007(3) 0.002(3)
C45 0.023(12) 0.024(12) 0.035(11) -0.003(7) 0.002(10) -0.004(8)
C40 0.023(12) 0.024(12) 0.035(11) -0.003(7) 0.002(10) -0.004(8)
C68 0.051(13) 0.031(5) 0.033(11) 0.004(5) 0.022(10) 0.000(5)
C83 0.139(8) 0.117(7) 0.052(5) -0.016(4) -0.038(6) 0.048(6)
C82 0.053(4) 0.269(13) 0.027(4) 0.022(6) -0.001(4) -0.002(6)
C84 0.078(6) 0.35(2) 0.041(6) -0.019(9) -0.020(5) 0.028(10)
C87 0.33(2) 0.114(9) 0.080(8) 0.000(7) -0.080(11) 0.060(11)
C85 0.184(14) 0.35(3) 0.034(7) 0.006(10) -0.028(8) -0.055(15)
C86 0.37(3) 0.118(9) 0.077(9) 0.028(7) -0.063(12) -0.008(13)
C88 0.159(12) 0.34(2) 0.144(11) 0.107(12) -0.010(9) -0.024(13)
C89 0.51(3) 0.171(14) 0.168(13) -0.002(11) -0.120(17) 0.123(17)

loop_
_atom_type_symbol
_atom_type_description
_atom_type_scat_dispersion_real
_atom_type_scat_dispersion_imag
_atom_type_scat_source
C C 0.0033 0.0016 'International Tables Vol C Tables 4.2.6.8 and 6.1.1.4'
H H 0.0000 0.0000 'International Tables Vol C Tables 4.2.6.8 and 6.1.1.4'
N N 0.0061 0.0033 'International Tables Vol C Tables 4.2.6.8 and 6.1.1.4'
S S 0.1246 0.1234 'International Tables Vol C Tables 4.2.6.8 and 6.1.1.4'
Ni Ni 0.3393 1.1124 'International Tables Vol C Tables 4.2.6.8 and 6.1.1.4'

loop_
_geom_angle_atom_site_label_1
_geom_angle_atom_site_label_2
_geom_angle_atom_site_label_3
_geom_angle
_geom_angle_site_symmetry_1
_geom_angle_site_symmetry_3
N7 Ni2 N7 178.9(2) . 2_655
N7 Ni2 N8 95.8(4) . 2_655
N7 Ni2 N8 85.3(4) 2_655 2_655
N7 Ni2 N8 85.3(4) . .
N7 Ni2 N8 95.8(4) 2_655 .
N8 Ni2 N8 15.5(4) 2_655 .
N7 Ni2 N9 95.9(3) . .
N7 Ni2 N9 83.0(3) 2_655 .
N8 Ni2 N9 168.3(5) 2_655 .
N8 Ni2 N9 167.6(7) . .
N7 Ni2 N9 83.0(3) . 2_655
N7 Ni2 N9 95.9(3) 2_655 2_655
N8 Ni2 N9 167.6(7) 2_655 2_655
N8 Ni2 N9 168.3(5) . 2_655
N9 Ni2 N9 18.6(4) . 2_655
N7 Ni2 N10 90.21(17) . 2_655
N7 Ni2 N10 89.80(17) 2_655 2_655
N8 Ni2 N10 83.3(5) 2_655 2_655
N8 Ni2 N10 94.8(5) . 2_655
N9 Ni2 N10 97.6(4) . 2_655
N9 Ni2 N10 84.3(4) 2_655 2_655
N7 Ni2 N10 89.80(17) . .
N7 Ni2 N10 90.22(17) 2_655 .
N8 Ni2 N10 94.8(5) 2_655 .
N8 Ni2 N10 83.3(5) . .
N9 Ni2 N10 84.3(4) . .
N9 Ni2 N10 97.6(4) 2_655 .
N10 Ni2 N10 178.1(2) 2_655 .
C54 N7 Ni2 178.9(5) . .
C73 N10 C81 116.5(5) . .
C73 N10 Ni2 122.9(4) . .
C81 N10 Ni2 120.5(4) . .
C81 C80 C79 121.0(5) . .
N7 C54 S3 179.0(5) . .
C79 C74 C75 119.1(6) . .
C79 C74 C73 118.8(5) . .
C75 C74 C73 122.0(6) . .
N10 C73 C74 123.9(5) . .
C74 C79 C78 118.7(5) . .
C74 C79 C80 116.1(6) . .
C78 C79 C80 125.2(5) . .
N1 Ni1 N2 177.04(16) . .
N1 Ni1 N6B 100.5(6) . .
N2 Ni1 N6B 78.0(6) . .
N1 Ni1 N3 90.81(15) . .
N2 Ni1 N3 90.39(15) . .
N6B Ni1 N3 166.6(6) . .
N1 Ni1 N5 91.95(16) . .
N2 Ni1 N5 90.77(16) . .
N6B Ni1 N5 97.8(6) . .
N3 Ni1 N5 88.83(15) . .
N1 Ni1 N6A 86.0(2) . .
N2 Ni1 N6A 93.1(2) . .
N6B Ni1 N6A 18.8(5) . .
N3 Ni1 N6A 174.2(2) . .
N5 Ni1 N6A 86.5(2) . .
N1 Ni1 N4 89.55(16) . .
N2 Ni1 N4 87.74(15) . .
N6B Ni1 N4 82.4(6) . .
N3 Ni1 N4 90.66(15) . .
N5 Ni1 N4 178.42(15) . .
N6A Ni1 N4 94.1(2) . .
C21 N5 C29 117.3(4) . .
C21 N5 Ni1 122.5(3) . .
C29 N5 Ni1 120.3(3) . .
C11 N3 C3 117.8(4) . .
C11 N3 Ni1 121.6(3) . .
C3 N3 Ni1 120.5(3) . .
C1 N1 Ni1 170.9(4) . .
C38 N6A C30 117.5(8) . .
C38 N6A Ni1 119.3(6) . .
C30 N6A Ni1 123.1(5) . .
C2 N2 Ni1 173.2(4) . .
C20 N4 C12 118.0(4) . .
C20 N4 Ni1 120.6(3) . .
C12 N4 Ni1 120.8(3) . .
N5 C21 C22 123.4(5) . .
C13 C14 C19 118.3(4) . .
C13 C14 C15 123.2(5) . .
C19 C14 C15 118.5(4) . .
N2 C2 S2 179.6(5) . .
C29 C28 C27 119.7(5) . .
C18 C19 C14 121.2(4) . .
C18 C19 C20 121.7(4) . .
C14 C19 C20 117.1(4) . .
N3 C11 C10 124.1(4) . .
C9 C10 C11 122.9(5) . .
C9 C10 C5 119.5(5) . .
C11 C10 C5 117.6(5) . .
C4 C3 N3 122.7(5) . .
C18 C17 C16 120.5(4) . .
C17 C18 C19 118.8(5) . .
C13 C12 N4 122.8(4) . .
C3 C4 C5 120.4(4) . .
C28 C27 C22 117.6(5) . .
C28 C27 C26 123.9(5) . .
C22 C27 C26 118.4(5) . .
C12 C13 C14 119.9(5) . .
C16 C15 C14 119.1(5) . .
N4 C20 C19 123.9(4) . .
C15 C16 C17 121.8(5) . .
C27 C22 C23 119.4(5) . .
C27 C22 C21 118.4(5) . .
C23 C22 C21 122.2(5) . .
C36 C37 C38 122.8(9) . .
C36 C37 C32 119.8(8) . .
C38 C37 C32 117.4(10) . .
C4 C5 C10 117.3(4) . .
C4 C5 C6 124.0(5) . .
C10 C5 C6 118.7(5) . .
C28 C29 N5 123.6(5) . .
C80 C81 N10 123.6(5) . .
C8 C9 C10 120.1(6) . .
C25 C26 C27 120.7(6) . .
C77 C78 C79 120.5(6) . .
C31 C32 C33 123.5(8) . .
C31 C32 C37 117.6(8) . .
C33 C32 C37 118.9(10) . .
C24 C23 C22 120.3(6) . .
C7 C6 C5 120.6(6) . .
C76 C75 C74 120.4(6) . .
C23 C24 C25 121.0(6) . .
C26 C25 C24 120.2(6) . .
C78 C77 C76 120.6(7) . .
N1 C1 S1 178.5(5) . .
C34 C33 C32 119.4(9) . .
N6A C38 C37 123.8(8) . .
C9 C8 C7 120.0(6) . .
C35 C36 C37 120.5(7) . .
C65 C66 C67 123.8(16) . .
C65 C66 C71 117.2(10) . .
C67 C66 C71 119.0(12) . .
C6 C7 C8 121.2(6) . .
C30 C31 C32 120.4(8) . .
C62 C57 C56 119.0(13) . .
C62 C57 C58 117.5(13) . .
C56 C57 C58 123.5(15) . .
C31 C30 N6A 123.1(7) . .
C36 C35 C34 120.2(8) . .
C33 C34 C35 121.1(9) . .
C75 C76 C77 120.7(6) . .
C56 C55 N8 124.3(11) . .
C63 N8 C55 117.1(10) . .
C63 N8 Ni2 120.4(7) . .
C55 N8 Ni2 122.5(7) . .
C55 C56 C57 119.2(11) . .
C69 C70 C71 117.5(13) . .
C64 C65 C66 120.0(13) . .
C60 C61 C62 119.6(12) . .
N9 C64 C65 123.7(12) . .
N8 C63 C62 124.6(13) . .
C68 C67 C66 118.5(14) . .
C61 C60 C59 119.9(12) . .
C59 C58 C57 118.8(15) . .
N9 C72 C71 123.1(13) . .
C68 C69 C70 120.5(12) . .
C57 C62 C61 122.0(13) . .
C57 C62 C63 115.8(12) . .
C61 C62 C63 122.2(15) . .
C66 C71 C72 118.7(10) . .
C66 C71 C70 121.3(10) . .
C72 C71 C70 120.0(14) . .
C47 C46 C45 117.5(19) . .
C43 C44 C45 119(3) . .
C41 C42 C43 118(2) . .
C42 C41 C40 119(2) . .
C72 N9 C64 117.2(11) . .
C72 N9 Ni2 118.0(7) . .
C64 N9 Ni2 124.7(7) . .
C44 C43 C42 125(3) . .
C46 C47 N6B 122(2) . .
C39 N6B C47 118(2) . .
C39 N6B Ni1 114.8(16) . .
C47 N6B Ni1 126.8(16) . .
C58 C59 C60 122.1(12) . .
N6B C39 C40 123(2) . .
C40 C45 C46 120(3) . .
C40 C45 C44 119(4) . .
C46 C45 C44 121(3) . .
C45 C40 C39 119(3) . .
C45 C40 C41 121(3) . .
C39 C40 C41 120(3) . .
C67 C68 C69 123.0(12) . .
C82 C83 C84 121.7(2) . .
C82 C83 C89 119.13(13) . .
C84 C83 C89 119.13(13) . .
C87 C82 C83 126.7(7) . .
C87 C82 C88 113.7(9) . .
C83 C82 C88 119.7(8) . .
C53 C48 C52 173.2(11) . 5_565
C53 C48 C49 128.3(10) . .
C52 C48 C49 45.1(6) 5_565 .
C53 C48 C51 51.2(8) . 5_565
C52 C48 C51 135.1(10) 5_565 5_565
C49 C48 C51 174.9(11) . 5_565
C53 C48 C52 114.9(10) . .
C52 C48 C52 71.8(9) 5_565 .
C49 C48 C52 116.4(9) . .
C51 C48 C52 64.9(8) 5_565 .
C85 C84 C83 113.6(8) . .
C82 C87 C86 109.6(11) . .
C86 C85 C84 122.4(13) . .
C49 C50 C51 107.6(12) . .
C49 C50 C52 44.0(6) . 5_565
C51 C50 C52 64.4(10) . 5_565
C87 C86 C85 125.9(14) . .
C48 C51 C50 115.8(13) 5_565 .
C48 C49 C50 134.5(11) . .
C48 C52 C48 108.2(9) 5_565 .
C48 C52 C50 136.3(8) 5_565 5_565
C48 C52 C50 114.7(8) . 5_565

loop_
_geom_bond_atom_site_label_1
_geom_bond_atom_site_label_2
_geom_bond_distance
_geom_bond_site_symmetry_2
Ni2 N7 2.037(4) .
Ni2 N7 2.037(4) 2_655
Ni2 N8 2.123(8) 2_655
Ni2 N8 2.123(8) .
Ni2 N9 2.138(9) .
Ni2 N9 2.138(9) 2_655
Ni2 N10 2.139(4) 2_655
Ni2 N10 2.139(4) .
S3 C54 1.608(5) .
N7 C54 1.159(6) .
N10 C73 1.331(6) .
N10 C81 1.376(7) .
C80 C81 1.350(8) .
C80 C79 1.419(8) .
C74 C79 1.409(8) .
C74 C75 1.411(8) .
C74 C73 1.419(8) .
C79 C78 1.407(8) .
Ni1 N1 2.041(4) .
Ni1 N2 2.050(4) .
Ni1 N6B 2.10(3) .
Ni1 N3 2.112(4) .
Ni1 N5 2.139(4) .
Ni1 N6A 2.149(9) .
Ni1 N4 2.151(4) .
S1 C1 1.620(5) .
S2 C2 1.620(5) .
N5 C21 1.316(6) .
N5 C29 1.376(6) .
N3 C11 1.303(6) .
N3 C3 1.367(5) .
N1 C1 1.164(6) .
N6A C38 1.319(9) .
N6A C30 1.376(10) .
N2 C2 1.161(6) .
N4 C20 1.311(5) .
N4 C12 1.375(6) .
C21 C22 1.419(7) .
C14 C13 1.404(6) .
C14 C19 1.414(6) .
C14 C15 1.431(7) .
C28 C29 1.360(7) .
C28 C27 1.400(7) .
C19 C18 1.404(6) .
C19 C20 1.425(6) .
C11 C10 1.413(6) .
C10 C9 1.409(7) .
C10 C5 1.415(7) .
C3 C4 1.363(7) .
C17 C18 1.375(7) .
C17 C16 1.413(7) .
C12 C13 1.361(7) .
C4 C5 1.394(7) .
C27 C22 1.407(7) .
C27 C26 1.411(7) .
C15 C16 1.358(7) .
C22 C23 1.414(7) .
C37 C36 1.402(13) .
C37 C38 1.407(10) .
C37 C32 1.433(17) .
C5 C6 1.417(7) .
C9 C8 1.371(8) .
C26 C25 1.369(8) .
C78 C77 1.360(8) .
C32 C31 1.388(11) .
C32 C33 1.419(13) .
C23 C24 1.351(9) .
C6 C7 1.344(9) .
C75 C76 1.350(9) .
C24 C25 1.388(9) .
C77 C76 1.391(9) .
C33 C34 1.378(12) .
C8 C7 1.408(10) .
C36 C35 1.365(9) .
C66 C65 1.391(19) .
C66 C67 1.412(17) .
C66 C71 1.419(14) .
C31 C30 1.354(10) .
C57 C62 1.404(14) .
C57 C56 1.41(2) .
C57 C58 1.430(18) .
C35 C34 1.418(14) .
C55 C56 1.359(13) .
C55 N8 1.374(13) .
N8 C63 1.295(13) .
C70 C69 1.392(15) .
C70 C71 1.432(17) .
C65 C64 1.376(15) .
C61 C60 1.347(15) .
C61 C62 1.40(2) .
C64 N9 1.368(15) .
C63 C62 1.469(18) .
C67 C68 1.380(18) .
C60 C59 1.41(2) .
C58 C59 1.38(2) .
C72 N9 1.328(16) .
C72 C71 1.422(16) .
C69 C68 1.386(17) .
C46 C47 1.37(3) .
C46 C45 1.45(4) .
C44 C43 1.27(5) .
C44 C45 1.49(4) .
C42 C41 1.35(3) .
C42 C43 1.42(4) .
C41 C40 1.46(4) .
C47 N6B 1.38(3) .
N6B C39 1.32(4) .
C39 C40 1.40(4) .
C45 C40 1.31(5) .
C83 C82 1.3993(11) .
C83 C84 1.3995(11) .
C83 C89 1.4994(11) .
C82 C87 1.3989(11) .
C82 C88 1.4993(11) .
C48 C53 1.317(15) .
C48 C52 1.358(13) 5_565
C48 C49 1.3992(11) .
C48 C51 1.406(17) 5_565
C48 C52 1.4014(11) .
C84 C85 1.3997(11) .
C87 C86 1.3995(11) .
C85 C86 1.3992(11) .
C50 C49 1.3995(11) .
C50 C51 1.4004(11) .
C50 C52 1.422(14) 5_565
C51 C48 1.406(17) 5_565
C52 C48 1.358(13) 5_565
C52 C50 1.423(14) 5_565
